data_1515286
loop_
_publ_author_name
'Guo, Yong-sheng'
'Zhang, Fan'
'Yang, Jun'
'Wang, Fei-fei'
'NuLi, Yanna'
'Hirano, Shin-ichi'

_publ_section_title
;
 Boron-based electrolyte solutions with wide electrochemical windows for
 rechargeable magnesium batteries
;
_journal_issue 10
_journal_name_full 'Energy &amp; Environmental Science'
_journal_page_first 9100
_journal_paper_doi 10.1039/c2ee22509c
_journal_volume 5
_journal_year 2012
_chemical_formula_sum 'C54 H80 B Cl3 Mg2 O6'
_chemical_formula_weight 990.96
_chemical_name_systematic
;
?
;
_space_group_IT_number 14
_symmetry_cell_setting monoclinic
_symmetry_space_group_name_Hall '-P 2yn'
_symmetry_space_group_name_H-M 'P 1 21/n 1'
_atom_sites_solution_hydrogens geom
_atom_sites_solution_primary direct
_atom_sites_solution_secondary difmap
_audit_creation_method SHELXL-97
_cell_angle_alpha 90.00
_cell_angle_beta 108.075(3)
_cell_angle_gamma 90.00
_cell_formula_units_Z 4
_cell_length_a 16.076(4)
_cell_length_b 23.952(5)
_cell_length_c 17.490(4)
_cell_measurement_reflns_used 9911
_cell_measurement_temperature 173(2)
_cell_measurement_theta_max 27.69
_cell_measurement_theta_min 2.27
_cell_volume 6402(3)
_computing_cell_refinement 'Bruker SAINT'
_computing_data_collection 'Bruker APEX2'
_computing_data_reduction 'Bruker SAINT'
_computing_molecular_graphics 'Bruker SHELXTL'
_computing_publication_material 'Bruker SHELXTL'
_computing_structure_refinement 'SHELXL-97 (Sheldrick, 1997)'
_computing_structure_solution 'SHELXS-97 (Sheldrick, 1990)'
_diffrn_ambient_temperature 173(2)
_diffrn_measured_fraction_theta_full 0.987
_diffrn_measured_fraction_theta_max 0.987
_diffrn_measurement_device_type 'Bruker APEX-II CCD'
_diffrn_measurement_method '\f and \w scans'
_diffrn_radiation_monochromator graphite
_diffrn_radiation_source 'fine-focus sealed tube'
_diffrn_radiation_type MoK\a
_diffrn_radiation_wavelength 0.71073
_diffrn_reflns_av_R_equivalents 0.0701
_diffrn_reflns_av_sigmaI/netI 0.0843
_diffrn_reflns_limit_h_max 19
_diffrn_reflns_limit_h_min -19
_diffrn_reflns_limit_k_max 24
_diffrn_reflns_limit_k_min -28
_diffrn_reflns_limit_l_max 19
_diffrn_reflns_limit_l_min -20
_diffrn_reflns_number 34695
_diffrn_reflns_theta_full 25.10
_diffrn_reflns_theta_max 25.10
_diffrn_reflns_theta_min 1.49
_diffrn_standards_number 0
_exptl_absorpt_coefficient_mu 0.202
_exptl_absorpt_correction_T_max 0.9722
_exptl_absorpt_correction_T_min 0.9607
_exptl_absorpt_correction_type multi-scan
_exptl_absorpt_process_details sadabs
_exptl_crystal_colour colourless
_exptl_crystal_density_diffrn 1.028
_exptl_crystal_density_method 'not measured'
_exptl_crystal_description block
_exptl_crystal_F_000 2128
_exptl_crystal_size_max 0.20
_exptl_crystal_size_mid 0.15
_exptl_crystal_size_min 0.14
_refine_diff_density_max 1.387
_refine_diff_density_min -0.548
_refine_diff_density_rms 0.102
_refine_ls_extinction_method none
_refine_ls_goodness_of_fit_ref 1.073
_refine_ls_hydrogen_treatment constr
_refine_ls_matrix_type full
_refine_ls_number_parameters 595
_refine_ls_number_reflns 11258
_refine_ls_number_restraints 24
_refine_ls_restrained_S_all 1.081
_refine_ls_R_factor_all 0.1442
_refine_ls_R_factor_gt 0.1031
_refine_ls_shift/su_max 0.002
_refine_ls_shift/su_mean 0.000
_refine_ls_structure_factor_coef Fsqd
_refine_ls_weighting_details 'calc w=1/[\s^2^(Fo^2^)+(0.2000P)^2^+0.0000P] where P=(Fo^2^+2Fc^2^)/3'
_refine_ls_weighting_scheme calc
_refine_ls_wR_factor_gt 0.2969
_refine_ls_wR_factor_ref 0.3265
_reflns_number_gt 6162
_reflns_number_total 11258
_reflns_threshold_expression >2sigma(I)
_cod_data_source_file c2ee22509c.txt
_cod_data_source_block 10920as
_cod_depositor_comments
;
The following automatic conversions were performed:

'_symmetry_cell_setting' value 'Monoclinic' changed to 'monoclinic'
according to
/usr/data/users/saulius/automatic-downloads/retrospective/RSC/lib/dictionaries/cif_core.dic
dictionary named 'cif_core.dic' version 2.4.2 from 2011-04-26.

Automatic conversion script
Id: cif_fix_values 2281 2013-09-26 08:29:07Z andrius 
;
_cod_original_cell_volume 6403(2)
_cod_original_sg_symbol_H-M P2(1)/n
_cod_original_formula_sum 'C27 H40 B0.50 Cl1.50 Mg O3'
_cod_database_code 1515286

loop_
_symmetry_equiv_pos_as_xyz
'x, y, z'
'-x+1/2, y+1/2, -z+1/2'
'-x, -y, -z'
'x-1/2, -y-1/2, z-1/2'

loop_
_atom_site_label
_atom_site_type_symbol
_atom_site_fract_x
_atom_site_fract_y
_atom_site_fract_z
_atom_site_U_iso_or_equiv
_atom_site_adp_type
_atom_site_occupancy
_atom_site_symmetry_multiplicity
_atom_site_calc_flag
_atom_site_refinement_flags
Mg1 Mg 0.17264(10) 0.35347(7) 0.41738(9) 0.0395(4) Uani 1 1 d .
Mg2 Mg 0.03137(10) 0.34787(7) 0.50963(9) 0.0381(4) Uani 1 1 d .
Cl1 Cl 0.18400(7) 0.30959(5) 0.55131(7) 0.0397(3) Uani 1 1 d .
Cl2 Cl 0.02034(7) 0.31434(5) 0.36926(7) 0.0400(3) Uani 1 1 d .
Cl3 Cl 0.10160(7) 0.43476(5) 0.46761(6) 0.0361(3) Uani 1 1 d .
B1 B 0.1071(4) 0.2731(3) 0.9731(3) 0.0448(14) Uani 1 1 d .
C1 C 0.1901(3) 0.3117(2) 1.0217(3) 0.0491(14) Uani 1 1 d .
C2 C 0.2114(4) 0.3618(3) 0.9909(3) 0.0633(17) Uani 1 1 d .
H2A H 0.1740 0.3744 0.9404 0.076 Uiso 1 1 calc R
C3 C 0.2862(5) 0.3951(3) 1.0311(4) 0.080(2) Uani 1 1 d .
H3A H 0.2997 0.4279 1.0069 0.095 Uiso 1 1 calc R
C4 C 0.3377(5) 0.3781(3) 1.1057(4) 0.077(2) Uani 1 1 d .
H4A H 0.3869 0.4000 1.1342 0.092 Uiso 1 1 calc R
C5 C 0.3190(4) 0.3297(3) 1.1396(4) 0.0677(18) Uani 1 1 d .
H5A H 0.3553 0.3185 1.1913 0.081 Uiso 1 1 calc R
C6 C 0.2478(4) 0.2973(3) 1.0989(3) 0.0547(15) Uani 1 1 d .
H6A H 0.2369 0.2639 1.1236 0.066 Uiso 1 1 calc R
C7 C 0.0792(3) 0.2333(2) 1.0383(3) 0.0430(12) Uani 1 1 d .
C8 C 0.0157(3) 0.2491(2) 1.0739(3) 0.0417(12) Uani 1 1 d .
H8A H -0.0151 0.2831 1.0582 0.050 Uiso 1 1 calc R
C9 C -0.0032(3) 0.2155(2) 1.1326(3) 0.0462(13) Uani 1 1 d .
C10 C 0.0421(3) 0.1656(3) 1.1566(3) 0.0502(14) Uani 1 1 d .
H10A H 0.0300 0.1433 1.1968 0.060 Uiso 1 1 calc R
C11 C 0.1053(3) 0.1481(2) 1.1221(3) 0.0465(13) Uani 1 1 d .
C12 C 0.1220(3) 0.1821(2) 1.0648(3) 0.0429(12) Uani 1 1 d .
H12A H 0.1653 0.1702 1.0417 0.051 Uiso 1 1 calc R
C13 C -0.0710(4) 0.2343(3) 1.1702(3) 0.0641(17) Uani 1 1 d .
H13A H -0.0761 0.2065 1.2097 0.096 Uiso 1 1 calc R
H13B H -0.1276 0.2384 1.1284 0.096 Uiso 1 1 calc R
H13C H -0.0534 0.2703 1.1972 0.096 Uiso 1 1 calc R
C14 C 0.1535(4) 0.0939(3) 1.1480(4) 0.0698(18) Uani 1 1 d .
H14A H 0.1949 0.0880 1.1178 0.105 Uiso 1 1 calc R
H14B H 0.1114 0.0630 1.1373 0.105 Uiso 1 1 calc R
H14C H 0.1854 0.0954 1.2057 0.105 Uiso 1 1 calc R
C15 C 0.0248(3) 0.3146(2) 0.9245(3) 0.0499(14) Uani 1 1 d .
C16 C 0.0054(4) 0.3638(3) 0.9582(4) 0.0655(17) Uani 1 1 d .
H16A H 0.0395 0.3737 1.0112 0.079 Uiso 1 1 calc R
C17 C -0.0625(5) 0.3986(3) 0.9163(5) 0.078(2) Uani 1 1 d .
C18 C -0.1130(5) 0.3873(3) 0.8408(5) 0.080(2) Uani 1 1 d .
H18A H -0.1595 0.4115 0.8132 0.096 Uiso 1 1 calc R
C19 C -0.0953(4) 0.3396(4) 0.8046(4) 0.070(2) Uani 1 1 d .
C20 C -0.0302(4) 0.3030(3) 0.8462(3) 0.0568(15) Uani 1 1 d .
H20A H -0.0224 0.2690 0.8211 0.068 Uiso 1 1 calc R
C21 C -0.0743(13) 0.4529(9) 0.9627(10) 0.284(11) Uani 1 1 d .
H21A H -0.1228 0.4751 0.9284 0.426 Uiso 1 1 calc R
H21B H -0.0204 0.4750 0.9765 0.426 Uiso 1 1 calc R
H21C H -0.0872 0.4424 1.0120 0.426 Uiso 1 1 calc R
C22 C -0.1401(8) 0.3302(6) 0.7302(9) 0.191(6) Uani 1 1 d .
H22A H -0.1836 0.3599 0.7110 0.286 Uiso 1 1 calc R
H22B H -0.1700 0.2941 0.7261 0.286 Uiso 1 1 calc R
H22C H -0.1007 0.3295 0.6973 0.286 Uiso 1 1 calc R
C23 C 0.1323(3) 0.2356(2) 0.9050(3) 0.0473(13) Uani 1 1 d .
C24 C 0.1910(3) 0.2517(3) 0.8665(3) 0.0492(14) Uani 1 1 d .
H24A H 0.2234 0.2851 0.8836 0.059 Uiso 1 1 calc R
C25 C 0.2059(3) 0.2211(3) 0.8025(3) 0.0533(15) Uani 1 1 d .
C26 C 0.1615(4) 0.1724(3) 0.7789(3) 0.0590(17) Uani 1 1 d .
H26A H 0.1722 0.1514 0.7369 0.071 Uiso 1 1 calc R
C27 C 0.1013(4) 0.1527(3) 0.8144(3) 0.0579(16) Uani 1 1 d .
C28 C 0.0876(3) 0.1843(2) 0.8783(3) 0.0484(14) Uani 1 1 d .
H28A H 0.0475 0.1708 0.9040 0.058 Uiso 1 1 calc R
C29 C 0.2729(4) 0.2442(3) 0.7646(4) 0.081(2) Uani 1 1 d .
H29A H 0.2765 0.2193 0.7212 0.121 Uiso 1 1 calc R
H29B H 0.3304 0.2464 0.8057 0.121 Uiso 1 1 calc R
H29C H 0.2548 0.2815 0.7428 0.121 Uiso 1 1 calc R
C30 C 0.0532(4) 0.0989(3) 0.7899(4) 0.0744(19) Uani 1 1 d .
H30A H 0.0702 0.0822 0.7458 0.112 Uiso 1 1 calc R
H30B H -0.0099 0.1061 0.7719 0.112 Uiso 1 1 calc R
H30C H 0.0679 0.0733 0.8358 0.112 Uiso 1 1 calc R
O1 O 0.2987(2) 0.38757(17) 0.4639(2) 0.0565(10) Uani 1 1 d .
O2 O 0.1620(3) 0.39397(16) 0.3096(2) 0.0575(10) Uani 1 1 d .
O3 O 0.2291(2) 0.28459(17) 0.3789(2) 0.0518(10) Uani 1 1 d .
O4 O -0.0208(2) 0.27425(16) 0.5401(2) 0.0528(10) Uani 1 1 d .
O5 O 0.0441(3) 0.38098(15) 0.6231(2) 0.0525(10) Uani 1 1 d .
O6 O -0.0946(2) 0.38132(15) 0.46801(19) 0.0451(9) Uani 1 1 d .
C31 C 0.3333(4) 0.4119(3) 0.5422(3) 0.0582(15) Uani 1 1 d .
H31A H 0.3607 0.3831 0.5828 0.070 Uiso 1 1 calc R
H31B H 0.2868 0.4310 0.5584 0.070 Uiso 1 1 calc R
C32 C 0.4017(4) 0.4539(3) 0.5333(4) 0.0691(18) Uani 1 1 d .
H32A H 0.3755 0.4914 0.5187 0.083 Uiso 1 1 calc R
H32B H 0.4512 0.4568 0.5837 0.083 Uiso 1 1 calc R
C33 C 0.4306(4) 0.4302(3) 0.4676(4) 0.0675(18) Uani 1 1 d .
H33A H 0.4286 0.4590 0.4265 0.081 Uiso 1 1 calc R
H33B H 0.4914 0.4162 0.4890 0.081 Uiso 1 1 calc R
C34 C 0.3704(5) 0.3840(4) 0.4320(5) 0.101(3) Uani 1 1 d U
H34A H 0.3492 0.3875 0.3726 0.121 Uiso 1 1 calc R
H34B H 0.4006 0.3477 0.4461 0.121 Uiso 1 1 calc R
C35 C 0.1792(8) 0.4522(5) 0.3075(6) 0.135(4) Uani 1 1 d U
H35A H 0.2269 0.4636 0.3561 0.162 Uiso 1 1 calc R
H35B H 0.1263 0.4743 0.3045 0.162 Uiso 1 1 calc R
C36 C 0.2071(9) 0.4612(6) 0.2295(8) 0.166(5) Uani 1 1 d U
H36A H 0.1944 0.4996 0.2080 0.199 Uiso 1 1 calc R
H36B H 0.2697 0.4526 0.2389 0.199 Uiso 1 1 calc R
C37 C 0.1484(7) 0.4190(4) 0.1763(4) 0.106(3) Uani 1 1 d .
H37A H 0.1715 0.4072 0.1325 0.127 Uiso 1 1 calc R
H37B H 0.0886 0.4340 0.1524 0.127 Uiso 1 1 calc R
C38 C 0.1490(7) 0.3716(3) 0.2321(4) 0.102(3) Uani 1 1 d .
H38A H 0.0927 0.3512 0.2139 0.122 Uiso 1 1 calc R
H38B H 0.1967 0.3452 0.2331 0.122 Uiso 1 1 calc R
C39 C 0.1834(4) 0.2440(3) 0.3195(3) 0.0596(16) Uani 1 1 d .
H39A H 0.2131 0.2390 0.2781 0.072 Uiso 1 1 calc R
H39B H 0.1223 0.2559 0.2929 0.072 Uiso 1 1 calc R
C40 C 0.1858(6) 0.1909(3) 0.3657(6) 0.099(3) Uani 1 1 d .
H40A H 0.1959 0.1583 0.3348 0.119 Uiso 1 1 calc R
H40B H 0.1304 0.1854 0.3781 0.119 Uiso 1 1 calc R
C41 C 0.2624(7) 0.1990(4) 0.4427(5) 0.112(3) Uani 1 1 d .
H41A H 0.2417 0.1990 0.4904 0.135 Uiso 1 1 calc R
H41B H 0.3062 0.1689 0.4488 0.135 Uiso 1 1 calc R
C42 C 0.3009(4) 0.2544(4) 0.4331(4) 0.083(2) Uani 1 1 d .
H42A H 0.3230 0.2739 0.4854 0.100 Uiso 1 1 calc R
H42B H 0.3495 0.2500 0.4100 0.100 Uiso 1 1 calc R
C43 C -0.0896(4) 0.2433(3) 0.4818(4) 0.0634(17) Uani 1 1 d .
H43A H -0.1119 0.2645 0.4310 0.076 Uiso 1 1 calc R
H43B H -0.1389 0.2358 0.5031 0.076 Uiso 1 1 calc R
C44 C -0.0479(6) 0.1893(3) 0.4681(6) 0.100(3) Uani 1 1 d .
H44A H -0.0274 0.1919 0.4204 0.121 Uiso 1 1 calc R
H44B H -0.0894 0.1577 0.4607 0.121 Uiso 1 1 calc R
C45 C 0.0318(6) 0.1820(4) 0.5478(8) 0.135(4) Uani 1 1 d .
H45A H 0.0263 0.1470 0.5759 0.162 Uiso 1 1 calc R
H45B H 0.0881 0.1816 0.5358 0.162 Uiso 1 1 calc R
C46 C 0.0257(4) 0.2322(3) 0.5977(4) 0.079(2) Uani 1 1 d .
H46A H -0.0068 0.2230 0.6357 0.095 Uiso 1 1 calc R
H46B H 0.0848 0.2457 0.6287 0.095 Uiso 1 1 calc R
C47 C 0.0885(7) 0.3574(4) 0.6984(4) 0.108(3) Uani 1 1 d .
H47A H 0.1456 0.3419 0.6982 0.130 Uiso 1 1 calc R
H47B H 0.0534 0.3268 0.7111 0.130 Uiso 1 1 calc R
C48 C 0.1018(9) 0.4029(4) 0.7587(4) 0.139(4) Uani 1 1 d .
H48A H 0.0745 0.3934 0.8006 0.167 Uiso 1 1 calc R
H48B H 0.1648 0.4103 0.7848 0.167 Uiso 1 1 calc R
C49 C 0.0596(9) 0.4495(5) 0.7123(7) 0.159(4) Uani 1 1 d U
H49A H 0.0186 0.4662 0.7381 0.190 Uiso 1 1 calc R
H49B H 0.1043 0.4781 0.7126 0.190 Uiso 1 1 calc R
C50 C 0.0146(6) 0.4365(3) 0.6346(4) 0.093(2) Uani 1 1 d .
H50A H 0.0280 0.4633 0.5970 0.112 Uiso 1 1 calc R
H50B H -0.0493 0.4368 0.6260 0.112 Uiso 1 1 calc R
C51 C -0.1693(4) 0.3700(3) 0.4973(4) 0.0571(15) Uani 1 1 d .
H51A H -0.1497 0.3634 0.5561 0.069 Uiso 1 1 calc R
H51B H -0.2030 0.3372 0.4698 0.069 Uiso 1 1 calc R
C52 C -0.2226(3) 0.4221(2) 0.4767(4) 0.0554(15) Uani 1 1 d .
H52A H -0.2040 0.4495 0.5211 0.066 Uiso 1 1 calc R
H52B H -0.2855 0.4138 0.4661 0.066 Uiso 1 1 calc R
C53 C -0.2060(4) 0.4442(2) 0.4024(3) 0.0538(14) Uani 1 1 d .
H53A H -0.2574 0.4379 0.3544 0.065 Uiso 1 1 calc R
H53B H -0.1931 0.4847 0.4076 0.065 Uiso 1 1 calc R
C54 C -0.1289(4) 0.4123(4) 0.3962(4) 0.090(3) Uani 1 1 d .
H54A H -0.1467 0.3869 0.3493 0.108 Uiso 1 1 calc R
H54B H -0.0840 0.4383 0.3890 0.108 Uiso 1 1 calc R

loop_
_atom_site_aniso_label
_atom_site_aniso_U_11
_atom_site_aniso_U_22
_atom_site_aniso_U_33
_atom_site_aniso_U_23
_atom_site_aniso_U_13
_atom_site_aniso_U_12
Mg1 0.0310(9) 0.0528(11) 0.0359(8) -0.0072(8) 0.0121(7) -0.0043(8)
Mg2 0.0267(8) 0.0518(11) 0.0363(8) 0.0005(7) 0.0105(6) 0.0013(7)
Cl1 0.0269(6) 0.0550(8) 0.0387(6) 0.0025(5) 0.0125(5) 0.0057(5)
Cl2 0.0272(6) 0.0552(8) 0.0386(6) -0.0121(5) 0.0117(5) -0.0069(5)
Cl3 0.0304(6) 0.0376(7) 0.0418(6) -0.0051(5) 0.0133(5) -0.0003(5)
B1 0.040(3) 0.052(4) 0.046(3) 0.007(3) 0.019(3) 0.005(3)
C1 0.044(3) 0.071(4) 0.039(3) 0.012(3) 0.022(2) -0.002(3)
C2 0.062(4) 0.081(4) 0.049(3) 0.012(3) 0.021(3) -0.013(3)
C3 0.075(5) 0.094(5) 0.070(4) 0.009(4) 0.023(4) -0.023(4)
C4 0.070(5) 0.093(5) 0.069(4) -0.021(4) 0.024(4) -0.020(4)
C5 0.053(4) 0.099(5) 0.046(3) -0.002(3) 0.008(3) -0.007(4)
C6 0.042(3) 0.075(4) 0.052(3) -0.001(3) 0.021(3) 0.000(3)
C7 0.028(2) 0.064(4) 0.038(3) 0.005(2) 0.012(2) -0.004(2)
C8 0.040(3) 0.052(3) 0.037(3) -0.002(2) 0.017(2) -0.002(2)
C9 0.035(3) 0.068(4) 0.039(3) -0.013(3) 0.016(2) -0.021(3)
C10 0.045(3) 0.070(4) 0.035(3) 0.009(3) 0.013(2) -0.014(3)
C11 0.047(3) 0.056(3) 0.033(2) -0.005(2) 0.008(2) -0.003(3)
C12 0.037(3) 0.060(3) 0.039(3) 0.005(2) 0.020(2) -0.002(2)
C13 0.053(3) 0.097(5) 0.052(3) -0.013(3) 0.031(3) -0.013(3)
C14 0.057(4) 0.084(5) 0.069(4) 0.017(4) 0.019(3) 0.004(4)
C15 0.046(3) 0.065(4) 0.046(3) 0.005(3) 0.025(3) -0.001(3)
C16 0.062(4) 0.073(4) 0.065(4) 0.007(3) 0.024(3) 0.007(3)
C17 0.075(5) 0.067(5) 0.098(6) 0.006(4) 0.038(4) 0.025(4)
C18 0.074(5) 0.086(5) 0.081(5) 0.023(4) 0.025(4) 0.034(4)
C19 0.048(4) 0.112(6) 0.044(3) 0.013(4) 0.005(3) 0.002(4)
C20 0.044(3) 0.079(4) 0.053(3) 0.014(3) 0.022(3) 0.009(3)
C21 0.27(2) 0.40(3) 0.203(16) 0.140(19) 0.101(15) 0.09(2)
C22 0.100(9) 0.234(15) 0.228(16) -0.014(13) 0.038(10) 0.027(10)
C23 0.032(3) 0.068(4) 0.044(3) 0.013(3) 0.015(2) 0.006(3)
C24 0.032(3) 0.077(4) 0.040(3) 0.020(3) 0.014(2) 0.012(3)
C25 0.032(3) 0.093(5) 0.037(3) 0.012(3) 0.013(2) 0.026(3)
C26 0.047(3) 0.100(5) 0.032(3) 0.006(3) 0.017(2) 0.026(4)
C27 0.040(3) 0.083(4) 0.048(3) 0.000(3) 0.008(3) 0.014(3)
C28 0.035(3) 0.069(4) 0.042(3) 0.011(3) 0.014(2) 0.010(3)
C29 0.060(4) 0.141(7) 0.056(4) 0.041(4) 0.038(3) 0.030(4)
C30 0.058(4) 0.095(5) 0.068(4) -0.021(4) 0.015(3) -0.001(4)
O1 0.036(2) 0.088(3) 0.049(2) -0.014(2) 0.0180(16) -0.017(2)
O2 0.071(3) 0.059(3) 0.048(2) -0.0018(19) 0.0248(19) -0.004(2)
O3 0.0321(19) 0.071(3) 0.052(2) -0.0121(19) 0.0133(16) 0.0034(18)
O4 0.038(2) 0.063(2) 0.054(2) 0.0104(19) 0.0084(16) -0.0049(18)
O5 0.064(3) 0.055(2) 0.0427(19) 0.0025(17) 0.0228(18) 0.0139(19)
O6 0.0310(18) 0.065(2) 0.0424(18) 0.0115(17) 0.0161(15) 0.0086(17)
C31 0.041(3) 0.075(4) 0.050(3) -0.012(3) 0.001(2) -0.003(3)
C32 0.043(3) 0.068(4) 0.092(5) -0.008(4) 0.015(3) -0.014(3)
C33 0.045(3) 0.085(5) 0.075(4) -0.001(4) 0.022(3) -0.020(3)
C34 0.083(4) 0.129(5) 0.110(4) -0.030(4) 0.057(3) -0.026(4)
C35 0.149(5) 0.134(5) 0.125(5) 0.006(4) 0.046(4) -0.002(4)
C36 0.171(6) 0.171(6) 0.161(6) 0.001(5) 0.057(5) -0.002(5)
C37 0.137(8) 0.110(7) 0.060(4) 0.012(5) 0.016(5) 0.033(6)
C38 0.155(8) 0.106(6) 0.040(4) 0.000(4) 0.025(4) 0.005(6)
C39 0.060(4) 0.071(4) 0.050(3) -0.021(3) 0.019(3) 0.000(3)
C40 0.091(6) 0.067(5) 0.152(8) -0.010(5) 0.054(6) 0.001(4)
C41 0.152(9) 0.095(7) 0.085(6) -0.001(5) 0.031(6) 0.076(7)
C42 0.046(4) 0.125(7) 0.075(4) -0.028(4) 0.013(3) 0.041(4)
C43 0.036(3) 0.077(4) 0.071(4) 0.007(3) 0.008(3) -0.015(3)
C44 0.111(7) 0.070(5) 0.132(7) -0.005(5) 0.055(6) -0.017(5)
C45 0.083(7) 0.087(7) 0.241(14) 0.044(8) 0.060(8) 0.016(5)
C46 0.043(4) 0.090(5) 0.093(5) 0.047(4) 0.004(3) -0.006(4)
C47 0.152(8) 0.119(7) 0.043(4) 0.011(4) 0.015(4) 0.053(6)
C48 0.256(13) 0.091(6) 0.044(4) -0.001(4) 0.007(6) -0.015(7)
C49 0.177(6) 0.146(6) 0.144(6) -0.009(4) 0.037(4) 0.011(4)
C50 0.102(6) 0.092(6) 0.073(5) -0.030(4) 0.009(4) 0.017(5)
C51 0.035(3) 0.073(4) 0.071(4) 0.007(3) 0.027(3) 0.001(3)
C52 0.032(3) 0.066(4) 0.073(4) -0.004(3) 0.024(3) -0.003(3)
C53 0.044(3) 0.050(3) 0.066(4) -0.003(3) 0.014(3) 0.004(3)
C54 0.052(4) 0.138(7) 0.089(5) 0.070(5) 0.033(4) 0.039(4)

loop_
_atom_type_symbol
_atom_type_description
_atom_type_scat_dispersion_real
_atom_type_scat_dispersion_imag
_atom_type_scat_source
C C 0.0033 0.0016 'International Tables Vol C Tables 4.2.6.8 and 6.1.1.4'
H H 0.0000 0.0000 'International Tables Vol C Tables 4.2.6.8 and 6.1.1.4'
B B 0.0013 0.0007 'International Tables Vol C Tables 4.2.6.8 and 6.1.1.4'
O O 0.0106 0.0060 'International Tables Vol C Tables 4.2.6.8 and 6.1.1.4'
Mg Mg 0.0486 0.0363 'International Tables Vol C Tables 4.2.6.8 and 6.1.1.4'
Cl Cl 0.1484 0.1585 'International Tables Vol C Tables 4.2.6.8 and 6.1.1.4'

loop_
_geom_angle_atom_site_label_1
_geom_angle_atom_site_label_2
_geom_angle_atom_site_label_3
_geom_angle
O2 Mg1 O3 89.90(16)
O2 Mg1 O1 88.17(16)
O3 Mg1 O1 88.20(16)
O2 Mg1 Cl2 94.17(13)
O3 Mg1 Cl2 94.18(11)
O1 Mg1 Cl2 176.66(12)
O2 Mg1 Cl1 176.74(14)
O3 Mg1 Cl1 93.25(12)
O1 Mg1 Cl1 91.10(12)
Cl2 Mg1 Cl1 86.43(6)
O2 Mg1 Cl3 92.08(13)
O3 Mg1 Cl3 177.75(13)
O1 Mg1 Cl3 92.93(12)
Cl2 Mg1 Cl3 84.61(6)
Cl1 Mg1 Cl3 84.79(6)
O2 Mg1 Mg2 127.62(13)
O3 Mg1 Mg2 125.52(13)
O1 Mg1 Mg2 125.21(11)
Cl2 Mg1 Mg2 51.45(5)
Cl1 Mg1 Mg2 50.69(5)
Cl3 Mg1 Mg2 52.29(5)
O5 Mg2 O6 89.08(15)
O5 Mg2 O4 90.41(16)
O6 Mg2 O4 89.44(15)
O5 Mg2 Cl1 93.68(12)
O6 Mg2 Cl1 176.34(11)
O4 Mg2 Cl1 92.94(12)
O5 Mg2 Cl2 175.79(14)
O6 Mg2 Cl2 90.86(11)
O4 Mg2 Cl2 93.80(12)
Cl1 Mg2 Cl2 86.21(6)
O5 Mg2 Cl3 92.40(12)
O6 Mg2 Cl3 93.09(11)
O4 Mg2 Cl3 176.25(13)
Cl1 Mg2 Cl3 84.40(6)
Cl2 Mg2 Cl3 83.40(6)
O5 Mg2 Mg1 126.39(13)
O6 Mg2 Mg1 125.22(11)
O4 Mg2 Mg1 124.92(13)
Cl1 Mg2 Mg1 51.12(5)
Cl2 Mg2 Mg1 50.72(5)
Cl3 Mg2 Mg1 51.33(5)
Mg2 Cl1 Mg1 78.19(6)
Mg1 Cl2 Mg2 77.84(6)
Mg1 Cl3 Mg2 76.38(6)
C1 B1 C23 110.0(4)
C1 B1 C7 108.8(4)
C23 B1 C7 111.4(5)
C1 B1 C15 108.8(5)
C23 B1 C15 107.0(4)
C7 B1 C15 110.8(4)
C2 C1 C6 114.2(5)
C2 C1 B1 122.9(5)
C6 C1 B1 122.9(5)
C1 C2 C3 123.8(6)
C1 C2 H2A 118.1
C3 C2 H2A 118.1
C4 C3 C2 118.0(7)
C4 C3 H3A 121.0
C2 C3 H3A 121.0
C3 C4 C5 120.7(6)
C3 C4 H4A 119.6
C5 C4 H4A 119.6
C4 C5 C6 120.5(6)
C4 C5 H5A 119.7
C6 C5 H5A 119.7
C5 C6 C1 122.8(6)
C5 C6 H6A 118.6
C1 C6 H6A 118.6
C8 C7 C12 115.8(4)
C8 C7 B1 122.8(5)
C12 C7 B1 121.3(4)
C7 C8 C9 121.4(5)
C7 C8 H8A 119.3
C9 C8 H8A 119.3
C10 C9 C8 119.8(5)
C10 C9 C13 120.4(5)
C8 C9 C13 119.7(5)
C9 C10 C11 120.6(5)
C9 C10 H10A 119.7
C11 C10 H10A 119.7
C12 C11 C10 117.9(5)
C12 C11 C14 121.9(5)
C10 C11 C14 120.2(5)
C11 C12 C7 124.5(5)
C11 C12 H12A 117.8
C7 C12 H12A 117.8
C9 C13 H13A 109.5
C9 C13 H13B 109.5
H13A C13 H13B 109.5
C9 C13 H13C 109.5
H13A C13 H13C 109.5
H13B C13 H13C 109.5
C11 C14 H14A 109.5
C11 C14 H14B 109.5
H14A C14 H14B 109.5
C11 C14 H14C 109.5
H14A C14 H14C 109.5
H14B C14 H14C 109.5
C16 C15 C20 115.0(5)
C16 C15 B1 122.3(5)
C20 C15 B1 122.7(5)
C17 C16 C15 121.8(6)
C17 C16 H16A 119.1
C15 C16 H16A 119.1
C18 C17 C16 122.2(7)
C18 C17 C21 122.6(9)
C16 C17 C21 115.2(9)
C17 C18 C19 118.0(6)
C17 C18 H18A 121.0
C19 C18 H18A 121.0
C22 C19 C18 118.3(9)
C22 C19 C20 120.7(9)
C18 C19 C20 121.0(6)
C19 C20 C15 121.9(6)
C19 C20 H20A 119.0
C15 C20 H20A 119.0
C17 C21 H21A 109.5
C17 C21 H21B 109.5
H21A C21 H21B 109.5
C17 C21 H21C 109.5
H21A C21 H21C 109.5
H21B C21 H21C 109.5
C19 C22 H22A 109.5
C19 C22 H22B 109.5
H22A C22 H22B 109.5
C19 C22 H22C 109.5
H22A C22 H22C 109.5
H22B C22 H22C 109.5
C24 C23 C28 115.8(5)
C24 C23 B1 124.3(5)
C28 C23 B1 119.8(4)
C23 C24 C25 123.3(6)
C23 C24 H24A 118.3
C25 C24 H24A 118.3
C26 C25 C24 118.8(5)
C26 C25 C29 123.4(6)
C24 C25 C29 117.8(6)
C25 C26 C27 122.0(5)
C25 C26 H26A 119.0
C27 C26 H26A 119.0
C26 C27 C28 118.0(6)
C26 C27 C30 122.5(6)
C28 C27 C30 119.5(5)
C27 C28 C23 122.1(5)
C27 C28 H28A 119.0
C23 C28 H28A 119.0
C25 C29 H29A 109.5
C25 C29 H29B 109.5
H29A C29 H29B 109.5
C25 C29 H29C 109.5
H29A C29 H29C 109.5
H29B C29 H29C 109.5
C27 C30 H30A 109.5
C27 C30 H30B 109.5
H30A C30 H30B 109.5
C27 C30 H30C 109.5
H30A C30 H30C 109.5
H30B C30 H30C 109.5
C34 O1 C31 106.0(5)
C34 O1 Mg1 128.6(4)
C31 O1 Mg1 124.8(3)
C38 O2 C35 108.6(6)
C38 O2 Mg1 129.7(4)
C35 O2 Mg1 121.2(5)
C42 O3 C39 105.1(5)
C42 O3 Mg1 121.5(3)
C39 O3 Mg1 126.0(3)
C43 O4 C46 104.4(5)
C43 O4 Mg2 122.0(3)
C46 O4 Mg2 126.8(3)
C47 O5 C50 109.4(5)
C47 O5 Mg2 127.5(4)
C50 O5 Mg2 122.8(4)
C54 O6 C51 105.7(4)
C54 O6 Mg2 125.4(3)
C51 O6 Mg2 128.1(3)
O1 C31 C32 104.3(5)
O1 C31 H31A 110.9
C32 C31 H31A 110.9
O1 C31 H31B 110.9
C32 C31 H31B 110.9
H31A C31 H31B 108.9
C33 C32 C31 103.6(5)
C33 C32 H32A 111.0
C31 C32 H32A 111.0
C33 C32 H32B 111.0
C31 C32 H32B 111.0
H32A C32 H32B 109.0
C34 C33 C32 107.1(5)
C34 C33 H33A 110.3
C32 C33 H33A 110.3
C34 C33 H33B 110.3
C32 C33 H33B 110.3
H33A C33 H33B 108.6
O1 C34 C33 107.1(6)
O1 C34 H34A 110.3
C33 C34 H34A 110.3
O1 C34 H34B 110.3
C33 C34 H34B 110.3
H34A C34 H34B 108.6
O2 C35 C36 105.5(9)
O2 C35 H35A 110.6
C36 C35 H35A 110.6
O2 C35 H35B 110.6
C36 C35 H35B 110.6
H35A C35 H35B 108.8
C37 C36 C35 98.8(10)
C37 C36 H36A 112.0
C35 C36 H36A 112.0
C37 C36 H36B 112.0
C35 C36 H36B 112.0
H36A C36 H36B 109.7
C36 C37 C38 103.4(7)
C36 C37 H37A 111.1
C38 C37 H37A 111.1
C36 C37 H37B 111.1
C38 C37 H37B 111.1
H37A C37 H37B 109.0
O2 C38 C37 107.9(6)
O2 C38 H38A 110.1
C37 C38 H38A 110.1
O2 C38 H38B 110.1
C37 C38 H38B 110.1
H38A C38 H38B 108.4
O3 C39 C40 105.2(5)
O3 C39 H39A 110.7
C40 C39 H39A 110.7
O3 C39 H39B 110.7
C40 C39 H39B 110.7
H39A C39 H39B 108.8
C39 C40 C41 104.2(7)
C39 C40 H40A 110.9
C41 C40 H40A 110.9
C39 C40 H40B 110.9
C41 C40 H40B 110.9
H40A C40 H40B 108.9
C42 C41 C40 105.1(7)
C42 C41 H41A 110.7
C40 C41 H41A 110.7
C42 C41 H41B 110.7
C40 C41 H41B 110.7
H41A C41 H41B 108.8
O3 C42 C41 104.1(6)
O3 C42 H42A 110.9
C41 C42 H42A 110.9
O3 C42 H42B 110.9
C41 C42 H42B 110.9
H42A C42 H42B 108.9
O4 C43 C44 105.7(5)
O4 C43 H43A 110.6
C44 C43 H43A 110.6
O4 C43 H43B 110.6
C44 C43 H43B 110.6
H43A C43 H43B 108.7
C43 C44 C45 103.5(7)
C43 C44 H44A 111.1
C45 C44 H44A 111.1
C43 C44 H44B 111.1
C45 C44 H44B 111.1
H44A C44 H44B 109.0
C46 C45 C44 104.0(7)
C46 C45 H45A 111.0
C44 C45 H45A 111.0
C46 C45 H45B 111.0
C44 C45 H45B 111.0
H45A C45 H45B 109.0
O4 C46 C45 105.2(6)
O4 C46 H46A 110.7
C45 C46 H46A 110.7
O4 C46 H46B 110.7
C45 C46 H46B 110.7
H46A C46 H46B 108.8
O5 C47 C48 106.8(6)
O5 C47 H47A 110.4
C48 C47 H47A 110.4
O5 C47 H47B 110.4
C48 C47 H47B 110.4
H47A C47 H47B 108.6
C49 C48 C47 103.5(7)
C49 C48 H48A 111.1
C47 C48 H48A 111.1
C49 C48 H48B 111.1
C47 C48 H48B 111.1
H48A C48 H48B 109.0
C50 C49 C48 113.6(10)
C50 C49 H49A 108.9
C48 C49 H49A 108.9
C50 C49 H49B 108.9
C48 C49 H49B 108.9
H49A C49 H49B 107.7
C49 C50 O5 104.7(8)
C49 C50 H50A 110.8
O5 C50 H50A 110.8
C49 C50 H50B 110.8
O5 C50 H50B 110.8
H50A C50 H50B 108.9
O6 C51 C52 103.4(4)
O6 C51 H51A 111.1
C52 C51 H51A 111.1
O6 C51 H51B 111.1
C52 C51 H51B 111.1
H51A C51 H51B 109.0
C51 C52 C53 105.1(4)
C51 C52 H52A 110.7
C53 C52 H52A 110.7
C51 C52 H52B 110.7
C53 C52 H52B 110.7
H52A C52 H52B 108.8
C54 C53 C52 105.0(5)
C54 C53 H53A 110.8
C52 C53 H53A 110.8
C54 C53 H53B 110.8
C52 C53 H53B 110.8
H53A C53 H53B 108.8
O6 C54 C53 108.0(5)
O6 C54 H54A 110.1
C53 C54 H54A 110.1
O6 C54 H54B 110.1
C53 C54 H54B 110.1
H54A C54 H54B 108.4

loop_
_geom_bond_atom_site_label_1
_geom_bond_atom_site_label_2
_geom_bond_distance
Mg1 O2 2.079(4)
Mg1 O3 2.092(4)
Mg1 O1 2.100(4)
Mg1 Cl2 2.5107(19)
Mg1 Cl1 2.522(2)
Mg1 Cl3 2.547(2)
Mg1 Mg2 3.171(2)
Mg2 O5 2.088(4)
Mg2 O6 2.088(4)
Mg2 O4 2.091(4)
Mg2 Cl1 2.5065(19)
Mg2 Cl2 2.5366(19)
Mg2 Cl3 2.581(2)
B1 C1 1.630(8)
B1 C23 1.642(8)
B1 C7 1.651(8)
B1 C15 1.661(8)
C1 C2 1.399(8)
C1 C6 1.423(7)
C2 C3 1.433(9)
C2 H2A 0.9500
C3 C4 1.372(9)
C3 H3A 0.9500
C4 C5 1.378(10)
C4 H4A 0.9500
C5 C6 1.384(8)
C5 H5A 0.9500
C6 H6A 0.9500
C7 C8 1.402(7)
C7 C12 1.414(7)
C8 C9 1.410(7)
C8 H8A 0.9500
C9 C10 1.395(8)
C9 C13 1.506(7)
C10 C11 1.398(8)
C10 H10A 0.9500
C11 C12 1.380(7)
C11 C14 1.508(8)
C12 H12A 0.9500
C13 H13A 0.9800
C13 H13B 0.9800
C13 H13C 0.9800
C14 H14A 0.9800
C14 H14B 0.9800
C14 H14C 0.9800
C15 C16 1.396(8)
C15 C20 1.408(7)
C16 C17 1.389(9)
C16 H16A 0.9500
C17 C18 1.346(10)
C17 C21 1.58(2)
C18 C19 1.379(10)
C18 H18A 0.9500
C19 C22 1.297(14)
C19 C20 1.386(9)
C20 H20A 0.9500
C21 H21A 0.9800
C21 H21B 0.9800
C21 H21C 0.9800
C22 H22A 0.9800
C22 H22B 0.9800
C22 H22C 0.9800
C23 C24 1.375(7)
C23 C28 1.427(8)
C24 C25 1.419(8)
C24 H24A 0.9500
C25 C26 1.362(9)
C25 C29 1.533(8)
C26 C27 1.386(8)
C26 H26A 0.9500
C27 C28 1.422(8)
C27 C30 1.494(9)
C28 H28A 0.9500
C29 H29A 0.9800
C29 H29B 0.9800
C29 H29C 0.9800
C30 H30A 0.9800
C30 H30B 0.9800
C30 H30C 0.9800
O1 C34 1.431(8)
O1 C31 1.433(6)
O2 C38 1.412(7)
O2 C35 1.424(11)
O3 C42 1.440(7)
O3 C39 1.445(6)
O4 C43 1.454(6)
O4 C46 1.456(7)
O5 C47 1.408(7)
O5 C50 1.447(8)
O6 C54 1.416(6)
O6 C51 1.470(6)
C31 C32 1.534(8)
C31 H31A 0.9900
C31 H31B 0.9900
C32 C33 1.480(9)
C32 H32A 0.9900
C32 H32B 0.9900
C33 C34 1.474(9)
C33 H33A 0.9900
C33 H33B 0.9900
C34 H34A 0.9900
C34 H34B 0.9900
C35 C36 1.577(14)
C35 H35A 0.9900
C35 H35B 0.9900
C36 C37 1.495(14)
C36 H36A 0.9900
C36 H36B 0.9900
C37 C38 1.496(10)
C37 H37A 0.9900
C37 H37B 0.9900
C38 H38A 0.9900
C38 H38B 0.9900
C39 C40 1.500(10)
C39 H39A 0.9900
C39 H39B 0.9900
C40 C41 1.529(12)
C40 H40A 0.9900
C40 H40B 0.9900
C41 C42 1.496(12)
C41 H41A 0.9900
C41 H41B 0.9900
C42 H42A 0.9900
C42 H42B 0.9900
C43 C44 1.509(10)
C43 H43A 0.9900
C43 H43B 0.9900
C44 C45 1.583(13)
C44 H44A 0.9900
C44 H44B 0.9900
C45 C46 1.508(13)
C45 H45A 0.9900
C45 H45B 0.9900
C46 H46A 0.9900
C46 H46B 0.9900
C47 C48 1.486(11)
C47 H47A 0.9900
C47 H47B 0.9900
C48 C49 1.424(13)
C48 H48A 0.9900
C48 H48B 0.9900
C49 C50 1.363(12)
C49 H49A 0.9900
C49 H49B 0.9900
C50 H50A 0.9900
C50 H50B 0.9900
C51 C52 1.493(8)
C51 H51A 0.9900
C51 H51B 0.9900
C52 C53 1.502(8)
C52 H52A 0.9900
C52 H52B 0.9900
C53 C54 1.488(8)
C53 H53A 0.9900
C53 H53B 0.9900
C54 H54A 0.9900
C54 H54B 0.9900
